data_4118306
loop_
_publ_author_name
'Sven O. Sylvester'
'Jacqueline M. Cole'
'Paul G. Waddell'

_publ_section_title
;
 Photoconversion Bonding Mechanism in Ruthenium Sulfur Dioxide Linkage
 Photoisomers Revealed by in Situ Diffraction
;
_journal_name_full 'Journal of the American Chemical Society'
_journal_page_first 11860
_journal_page_last 11863
_journal_paper_doi 10.1021/ja303943q
_journal_volume 134
_journal_year 2012
_chemical_formula_moiety 'C5 H19 Cl2 N5 O3 Ru1 S1'
_chemical_formula_sum 'C5 H19 Cl2 N5 O3 Ru S'
_chemical_formula_weight 401.28
_chemical_name_systematic
;
 ?
;
_space_group_IT_number 62
_symmetry_cell_setting orthorhombic
_symmetry_space_group_name_Hall '-P 2n 2a'
_symmetry_space_group_name_H-M 'P m c n'
_atom_sites_solution_hydrogens geom
_atom_sites_solution_primary direct
_atom_sites_solution_secondary difmap
_audit_creation_date 2012-04-04T16:07:50-00:00
_audit_creation_method 'WinGX routine CIF_UPDATE'
_cell_angle_alpha 90
_cell_angle_beta 90
_cell_angle_gamma 90
_cell_formula_units_Z 4
_cell_length_a 6.977(4)
_cell_length_b 9.745(5)
_cell_length_c 21.588(11)
_cell_measurement_reflns_used 6179
_cell_measurement_temperature 100(2)
_cell_measurement_theta_max 33
_cell_measurement_theta_min 1.9
_cell_volume 1467.8(14)
_computing_cell_refinement
;
        CrystalClear-SM Expert 2.0 r4 (Rigaku, 2009)
;
_computing_data_collection
;
        CrystalClear-SM Expert 2.0 r4 (Rigaku, 2009)
;
_computing_data_reduction
;
        CrystalClear-SM Expert 2.0 r4 (Rigaku, 2009)
;
_computing_molecular_graphics 'Ortep-3 for Windows (Farrugia, 1997)'
_computing_publication_material 'WinGX publication routines (Farrugia, 1999)'
_computing_structure_refinement 'SHELXL-97 (Sheldrick, 2008)'
_diffrn_ambient_temperature 100(2)
_diffrn_detector_area_resol_mean 28.5714
_diffrn_measured_fraction_theta_full 0.973
_diffrn_measured_fraction_theta_max 0.879
_diffrn_measurement_device_type
;
        Rigaku Saturn724+ (2x2 bin mode)
;
_diffrn_measurement_method 'profile data from \w-scans'
_diffrn_radiation_monochromator graphite
_diffrn_radiation_type MoK\a
_diffrn_radiation_wavelength 0.71073
_diffrn_reflns_av_R_equivalents 0.0478
_diffrn_reflns_av_unetI/netI 0.0373
_diffrn_reflns_limit_h_max 6
_diffrn_reflns_limit_h_min -9
_diffrn_reflns_limit_k_max 6
_diffrn_reflns_limit_k_min -14
_diffrn_reflns_limit_l_max 32
_diffrn_reflns_limit_l_min -31
_diffrn_reflns_number 7292
_diffrn_reflns_theta_full 27.5
_diffrn_reflns_theta_max 33.04
_diffrn_reflns_theta_min 3.52
_diffrn_source 'Sealed Tube'
_exptl_absorpt_coefficient_mu 1.579
_exptl_absorpt_correction_T_max 1
_exptl_absorpt_correction_T_min 0.696
_exptl_absorpt_correction_type multi-scan
_exptl_crystal_colour Colorless
_exptl_crystal_density_diffrn 1.816
_exptl_crystal_description Prism
_exptl_crystal_F_000 808
_exptl_crystal_size_max 0.2
_exptl_crystal_size_mid 0.2
_exptl_crystal_size_min 0.2
_refine_diff_density_max 1.512
_refine_diff_density_min -3.575
_refine_diff_density_rms 0.181
_refine_ls_extinction_method none
_refine_ls_goodness_of_fit_ref 1.148
_refine_ls_hydrogen_treatment constr
_refine_ls_matrix_type full
_refine_ls_number_parameters 119
_refine_ls_number_reflns 2609
_refine_ls_number_restraints 7
_refine_ls_restrained_S_all 1.147
_refine_ls_R_factor_all 0.0841
_refine_ls_R_factor_gt 0.0811
_refine_ls_shift/su_max 0.003
_refine_ls_shift/su_mean 0
_refine_ls_structure_factor_coef Fsqd
_refine_ls_weighting_details 'calc w=1/[\s^2^(Fo^2^)+(0.0000P)^2^+16.1852P] where P=(Fo^2^+2Fc^2^)/3'
_refine_ls_weighting_scheme calc
_refine_ls_wR_factor_ref 0.1543
_reflns_number_gt 2500
_reflns_number_total 2609
_reflns_threshold_expression >2\s(I)
_cod_data_source_file ja303943q_si_002_07.cif
_cod_data_source_block pyr-light-100K-run-1
_cod_original_cell_volume 1467.9(13)
_cod_database_code 4118306

loop_
_symmetry_equiv_pos_as_xyz
'x, y, z'
'-x+1/2, -y+1/2, z+1/2'
'x+1/2, -y, -z'
'-x, y+1/2, -z+1/2'
'-x, -y, -z'
'x-1/2, y-1/2, -z-1/2'
'-x-1/2, y, z'
'x, -y-1/2, z-1/2'

loop_
_atom_site_label
_atom_site_fract_x
_atom_site_fract_y
_atom_site_fract_z
_atom_site_U_iso_or_equiv
_atom_site_adp_type
_atom_site_calc_flag
_atom_site_refinement_flags
_atom_site_occupancy
_atom_site_disorder_assembly
_atom_site_disorder_group
_atom_site_type_symbol
Ru1 0.25 0.20897(8) 0.91413(3) 0.03231(18) Uani d S 1 . . Ru
Cl2 -0.25 0.22513(19) 1.02892(8) 0.0314(4) Uani d S 1 . . Cl
Cl1 -0.25 0.15076(19) 0.80327(8) 0.0287(4) Uani d S 1 . . Cl
C1 0.25 0.2768(9) 0.7775(3) 0.0314(16) Uani d S 1 . . C
H1 0.25 0.3688 0.7919 0.038 Uiso calc SR 1 A . H
N3 0.25 0.1731(6) 0.8191(3) 0.0265(12) Uani d S 1 A . n
O3 -0.25 0.4069(5) 1.1526(3) 0.0361(13) Uani d S 1 . . O
N1 0.4733(7) 0.3532(5) 0.8995(2) 0.0337(10) Uani d . 1 A . n
H1A 0.4227 0.4333 0.8853 0.051 Uiso calc R 1 . . H
H1B 0.5574 0.3194 0.8712 0.051 Uiso calc R 1 . . H
H1C 0.5355 0.3689 0.9359 0.051 Uiso calc R 1 . . H
N2 0.4714(7) 0.0626(5) 0.9219(2) 0.0376(11) Uani d . 1 A . n
H2A 0.5508 0.0864 0.9536 0.056 Uiso calc R 1 . . H
H2B 0.539 0.0596 0.8859 0.056 Uiso calc R 1 . . H
H2C 0.4197 -0.0215 0.9297 0.056 Uiso calc R 1 . . H
C5 0.25 0.0448(8) 0.7977(4) 0.0348(17) Uani d S 1 . . C
H5 0.25 -0.0282 0.8269 0.042 Uiso calc SR 1 A . H
C4 0.25 0.0130(11) 0.7367(5) 0.050(2) Uani d S 1 A . C
H4 0.25 -0.0803 0.7238 0.06 Uiso calc SR 1 . . H
C2 0.25 0.2524(9) 0.7143(4) 0.0385(19) Uani d S 1 A . C
H2 0.25 0.326 0.6855 0.046 Uiso calc SR 1 . . H
C3 0.25 0.1145(12) 0.6942(5) 0.058(3) Uani d S 1 . . C
H3 0.25 0.0934 0.6512 0.07 Uiso calc SR 1 A . H
S1 0.25 0.2728(4) 1.01205(16) 0.0193(12) Uani d SP 0.442(10) A 1 S
O1 0.25 0.1720(11) 1.0611(5) 0.023(2) Uiso d SPU 0.442(10) A 1 O
O2 0.25 0.416(2) 1.0344(10) 0.028(2) Uiso d SPU 0.442(10) A 1 O
S1A 0.25 0.2958(5) 1.0518(2) 0.0318(15) Uani d SP 0.395(9) A 2 S
O1A 0.25 0.1896(16) 1.0001(7) 0.025(3) Uiso d SPU 0.395(9) A 2 O
O2A 0.25 0.436(2) 1.0284(11) 0.029(2) Uiso d SPU 0.395(9) A 2 O
S1B 0.175(3) 0.3411(19) 1.0121(8) 0.033(5) Uiso d P 0.081(5) . 3 S
O2B 0.334(8) 0.430(5) 1.031(2) 0.028(3) Uiso d PU 0.081(5) . 3 O
O1B 0.25 0.190(4) 1.0171(17) 0.021(6) Uiso d SPU 0.162(10) . 3 O

loop_
_atom_site_aniso_label
_atom_site_aniso_U_11
_atom_site_aniso_U_22
_atom_site_aniso_U_33
_atom_site_aniso_U_12
_atom_site_aniso_U_13
_atom_site_aniso_U_23
Ru1 0.0245(3) 0.0466(4) 0.0258(3) 0 0 0.0159(3)
Cl2 0.0382(10) 0.0303(8) 0.0259(8) 0 0 0.0000(6)
Cl1 0.0286(9) 0.0304(8) 0.0272(8) 0 0 0.0017(6)
C1 0.032(4) 0.040(4) 0.023(3) 0 0 -0.004(3)
N3 0.023(3) 0.030(3) 0.026(3) 0 0 -0.001(2)
O3 0.049(4) 0.022(2) 0.038(3) 0 0 -0.002(2)
N1 0.029(3) 0.042(2) 0.030(2) -0.003(2) -0.0038(18) -0.0055(18)
N2 0.022(2) 0.049(3) 0.042(3) 0.000(2) -0.0006(19) 0.020(2)
C5 0.023(4) 0.024(3) 0.057(5) 0 0 0.001(3)
C4 0.050(6) 0.041(5) 0.060(6) 0 0 -0.017(5)
C2 0.050(6) 0.039(4) 0.026(3) 0 0 -0.003(3)
C3 0.062(7) 0.071(7) 0.042(5) 0 0 -0.036(5)
S1 0.023(2) 0.017(2) 0.018(2) 0 0 0.0015(12)
S1A 0.049(3) 0.029(2) 0.018(2) 0 0 -0.0008(16)

loop_
_atom_type_symbol
_atom_type_description
_atom_type_scat_dispersion_real
_atom_type_scat_dispersion_imag
_atom_type_scat_source
C C 0.0033 0.0016 'International Tables Vol C Tables 4.2.6.8 and 6.1.1.4'
H H 0 0 'International Tables Vol C Tables 4.2.6.8 and 6.1.1.4'
Cl Cl 0.1484 0.1585 'International Tables Vol C Tables 4.2.6.8 and 6.1.1.4'
N N 0.0061 0.0033 'International Tables Vol C Tables 4.2.6.8 and 6.1.1.4'
O O 0.0106 0.006 'International Tables Vol C Tables 4.2.6.8 and 6.1.1.4'
Ru Ru -1.2594 0.8363 'International Tables Vol C Tables 4.2.6.8 and 6.1.1.4'
S S 0.1246 0.1234 'International Tables Vol C Tables 4.2.6.8 and 6.1.1.4'

loop_
_geom_angle_atom_site_label_1
_geom_angle_atom_site_label_2
_geom_angle_atom_site_label_3
_geom_angle
_geom_angle_site_symmetry_1
_geom_angle_site_symmetry_3
O1A Ru1 N3 164.5(5) . .
O1A Ru1 N2 81.5(4) . 7_655
N3 Ru1 N2 87.99(18) . 7_655
O1A Ru1 N2 81.5(4) . .
N3 Ru1 N2 87.99(18) . .
N2 Ru1 N2 94.1(3) 7_655 .
O1A Ru1 N1 102.4(3) . 7_655
N3 Ru1 N1 88.00(17) . 7_655
N2 Ru1 N1 85.6(2) 7_655 7_655
N2 Ru1 N1 175.99(19) . 7_655
O1A Ru1 N1 102.4(3) . .
N3 Ru1 N1 88.00(17) . .
N2 Ru1 N1 175.99(19) 7_655 .
N2 Ru1 N1 85.6(2) . .
N1 Ru1 N1 94.5(3) 7_655 .
O1A Ru1 S1 22.2(5) . .
N3 Ru1 S1 173.3(2) . .
N2 Ru1 S1 96.56(15) 7_655 .
N2 Ru1 S1 96.56(15) . .
N1 Ru1 S1 87.45(14) 7_655 .
N1 Ru1 S1 87.45(14) . .
O1A Ru1 O1B 1.0(13) . .
N3 Ru1 O1B 165.5(10) . .
N2 Ru1 O1B 82.2(7) 7_655 .
N2 Ru1 O1B 82.2(6) . .
N1 Ru1 O1B 101.7(6) 7_655 .
N1 Ru1 O1B 101.7(6) . .
S1 Ru1 O1B 21.2(9) . .
O1A Ru1 S1B 38.7(6) . .
N3 Ru1 S1B 155.4(5) . .
N2 Ru1 S1B 97.2(5) 7_655 .
N2 Ru1 S1B 115.4(5) . .
N1 Ru1 S1B 68.6(5) 7_655 .
N1 Ru1 S1B 86.5(5) . .
S1 Ru1 S1B 19.0(4) . .
O1B Ru1 S1B 37.8(10) . .
O1A Ru1 S1B 38.7(6) . 7_655
N3 Ru1 S1B 155.4(5) . 7_655
N2 Ru1 S1B 115.4(5) 7_655 7_655
N2 Ru1 S1B 97.2(5) . 7_655
N1 Ru1 S1B 86.5(5) 7_655 7_655
N1 Ru1 S1B 68.6(5) . 7_655
S1 Ru1 S1B 19.0(4) . 7_655
O1B Ru1 S1B 37.8(10) . 7_655
S1B Ru1 S1B 23.8(9) . 7_655
N3 C1 C2 121.8(8) . .
N3 C1 H1 119.1 . .
C2 C1 H1 119.1 . .
C5 N3 C1 118.1(7) . .
C5 N3 Ru1 119.9(6) . .
C1 N3 Ru1 122.0(5) . .
Ru1 N1 H1A 109.5 . .
Ru1 N1 H1B 109.5 . .
H1A N1 H1B 109.5 . .
Ru1 N1 H1C 109.5 . .
H1A N1 H1C 109.5 . .
H1B N1 H1C 109.5 . .
Ru1 N2 H2A 109.5 . .
Ru1 N2 H2B 109.5 . .
H2A N2 H2B 109.5 . .
Ru1 N2 H2C 109.5 . .
H2A N2 H2C 109.5 . .
H2B N2 H2C 109.5 . .
N3 C5 C4 123.5(9) . .
N3 C5 H5 118.3 . .
C4 C5 H5 118.3 . .
C3 C4 C5 119.6(9) . .
C3 C4 H4 120.2 . .
C5 C4 H4 120.2 . .
C1 C2 C3 117.8(9) . .
C1 C2 H2 121.1 . .
C3 C2 H2 121.1 . .
C4 C3 C2 119.2(9) . .
C4 C3 H3 120.4 . .
C2 C3 H3 120.4 . .
O1 S1 O2 113.8(9) . .
O1 S1 Ru1 120.8(5) . .
O2 S1 Ru1 125.4(8) . .
O2A S1A O1A 112.6(11) . .
S1A O1A Ru1 131.3(10) . .
O2B S1B S1B 94(4) 7_655 7_655
O2B S1B O2B 53(5) 7_655 .
S1B S1B O2B 41(2) 7_655 .
O2B S1B O1B 148(4) 7_655 .
S1B S1B O1B 70.5(9) 7_655 .
O2B S1B O1B 107(2) . .
O2B S1B Ru1 145(3) 7_655 .
S1B S1B Ru1 78.1(5) 7_655 .
O2B S1B Ru1 112(2) . .
O1B S1B Ru1 60.6(15) . .
S1B O2B O2B 86(4) 7_655 7_655
S1B O2B S1B 46(3) 7_655 .
O2B O2B S1B 41(2) 7_655 .
S1B O1B S1B 39.0(17) 7_655 .
S1B O1B Ru1 81.6(17) 7_655 .
S1B O1B Ru1 81.6(17) . .

loop_
_geom_bond_atom_site_label_1
_geom_bond_atom_site_label_2
_geom_bond_site_symmetry_2
_geom_bond_distance
Ru1 O1A . 1.865(15)
Ru1 N3 . 2.082(6)
Ru1 N2 7_655 2.109(5)
Ru1 N2 . 2.109(5)
Ru1 N1 7_655 2.122(5)
Ru1 N1 . 2.122(5)
Ru1 S1 . 2.203(4)
Ru1 O1B . 2.23(4)
Ru1 S1B . 2.532(18)
Ru1 S1B 7_655 2.532(18)
C1 N3 . 1.352(10)
C1 C2 . 1.383(10)
C1 H1 . 0.95
N3 C5 . 1.332(10)
N1 H1A . 0.91
N1 H1B . 0.91
N1 H1C . 0.91
N2 H2A . 0.91
N2 H2B . 0.91
N2 H2C . 0.91
C5 C4 . 1.355(14)
C5 H5 . 0.95
C4 C3 . 1.348(16)
C4 H4 . 0.95
C2 C3 . 1.413(14)
C2 H2 . 0.95
C3 H3 . 0.95
S1 O1 . 1.444(11)
S1 O2 . 1.48(2)
S1A O2A . 1.46(2)
S1A O1A . 1.522(17)
S1B O2B 7_655 0.95(5)
S1B S1B 7_655 1.05(4)
S1B O2B . 1.46(6)
S1B O1B . 1.57(4)
O2B S1B 7_655 0.95(5)
O2B O2B 7_655 1.17(11)
O1B S1B 7_655 1.57(4)

loop_
_geom_torsion_atom_site_label_1
_geom_torsion_atom_site_label_2
_geom_torsion_atom_site_label_3
_geom_torsion_atom_site_label_4
_geom_torsion
_geom_torsion_site_symmetry_1
_geom_torsion_site_symmetry_4
C2 C1 N3 C5 0.000(5) . .
C2 C1 N3 Ru1 180.000(3) . .
O1A Ru1 N3 C5 0.000(6) . .
N2 Ru1 N3 C5 -47.11(14) 7_655 .
N2 Ru1 N3 C5 47.11(14) . .
N1 Ru1 N3 C5 -132.73(14) 7_655 .
N1 Ru1 N3 C5 132.73(14) . .
S1 Ru1 N3 C5 180.000(11) . .
O1B Ru1 N3 C5 0.000(6) . .
S1B Ru1 N3 C5 -150.2(11) . .
S1B Ru1 N3 C5 150.2(11) 7_655 .
O1A Ru1 N3 C1 180.000(5) . .
N2 Ru1 N3 C1 132.89(14) 7_655 .
N2 Ru1 N3 C1 -132.89(14) . .
N1 Ru1 N3 C1 47.27(14) 7_655 .
N1 Ru1 N3 C1 -47.27(14) . .
S1 Ru1 N3 C1 0.000(12) . .
O1B Ru1 N3 C1 180.000(5) . .
S1B Ru1 N3 C1 29.8(11) . .
S1B Ru1 N3 C1 -29.8(11) 7_655 .
C1 N3 C5 C4 0.000(5) . .
Ru1 N3 C5 C4 180.000(3) . .
N3 C5 C4 C3 0.000(6) . .
N3 C1 C2 C3 0.000(6) . .
C5 C4 C3 C2 0.000(6) . .
C1 C2 C3 C4 0.000(5) . .
O1A Ru1 S1 O1 0.000(5) . .
N3 Ru1 S1 O1 180.000(8) . .
N2 Ru1 S1 O1 47.48(14) 7_655 .
N2 Ru1 S1 O1 -47.48(14) . .
N1 Ru1 S1 O1 132.70(14) 7_655 .
N1 Ru1 S1 O1 -132.70(14) . .
O1B Ru1 S1 O1 0.000(5) . .
S1B Ru1 S1 O1 140.7(13) . .
S1B Ru1 S1 O1 -140.7(13) 7_655 .
O1A Ru1 S1 O2 180.000(10) . .
N3 Ru1 S1 O2 0.000(12) . .
N2 Ru1 S1 O2 -132.52(14) 7_655 .
N2 Ru1 S1 O2 132.52(14) . .
N1 Ru1 S1 O2 -47.30(14) 7_655 .
N1 Ru1 S1 O2 47.30(14) . .
O1B Ru1 S1 O2 180.000(10) . .
S1B Ru1 S1 O2 -39.3(13) . .
S1B Ru1 S1 O2 39.3(13) 7_655 .
O2A S1A O1A Ru1 0.000(8) . .
N3 Ru1 O1A S1A 180.000(13) . .
N2 Ru1 O1A S1A -132.24(16) 7_655 .
N2 Ru1 O1A S1A 132.24(16) . .
N1 Ru1 O1A S1A -48.74(17) 7_655 .
N1 Ru1 O1A S1A 48.74(17) . .
S1 Ru1 O1A S1A 0.000(8) . .
O1B Ru1 O1A S1A 0.0(3) . .
S1B Ru1 O1A S1A -19.3(7) . .
S1B Ru1 O1A S1A 19.3(7) 7_655 .
O1A Ru1 S1B O2B 154(7) . 7_655
N3 Ru1 S1B O2B -38(7) . 7_655
N2 Ru1 S1B O2B -139(7) 7_655 7_655
N2 Ru1 S1B O2B 123(7) . 7_655
N1 Ru1 S1B O2B -57(7) 7_655 7_655
N1 Ru1 S1B O2B 39(7) . 7_655
S1 Ru1 S1B O2B 132(7) . 7_655
O1B Ru1 S1B O2B 153(7) . 7_655
S1B Ru1 S1B O2B 79(7) 7_655 7_655
O1A Ru1 S1B S1B 74.8(6) . 7_655
N3 Ru1 S1B S1B -117.5(10) . 7_655
N2 Ru1 S1B S1B 141.37(19) 7_655 7_655
N2 Ru1 S1B S1B 43.3(2) . 7_655
N1 Ru1 S1B S1B -136.3(2) 7_655 7_655
N1 Ru1 S1B S1B -40.12(18) . 7_655
S1 Ru1 S1B S1B 52.3(13) . 7_655
O1B Ru1 S1B S1B 74.2(8) . 7_655
O1A Ru1 S1B O2B 98(2) . .
N3 Ru1 S1B O2B -94(3) . .
N2 Ru1 S1B O2B 164(2) 7_655 .
N2 Ru1 S1B O2B 66(2) . .
N1 Ru1 S1B O2B -113(2) 7_655 .
N1 Ru1 S1B O2B -17(2) . .
S1 Ru1 S1B O2B 75(3) . .
O1B Ru1 S1B O2B 97(3) . .
S1B Ru1 S1B O2B 23(2) 7_655 .
O1A Ru1 S1B O1B 0.6(7) . .
N3 Ru1 S1B O1B 168.3(7) . .
N2 Ru1 S1B O1B 67.2(8) 7_655 .
N2 Ru1 S1B O1B -30.9(9) . .
N1 Ru1 S1B O1B 149.5(9) 7_655 .
N1 Ru1 S1B O1B -114.3(8) . .
S1 Ru1 S1B O1B -21.9(9) . .
S1B Ru1 S1B O1B -74.2(8) 7_655 .
O2B S1B O2B S1B 180.000(16) 7_655 7_655
O1B S1B O2B S1B 28(3) . 7_655
Ru1 S1B O2B S1B -36(3) . 7_655
S1B S1B O2B O2B 180.00(2) 7_655 7_655
O1B S1B O2B O2B -152(3) . 7_655
Ru1 S1B O2B O2B 144(3) . 7_655
O2B S1B O1B S1B -65(7) 7_655 7_655
O2B S1B O1B S1B -19(2) . 7_655
Ru1 S1B O1B S1B 87.0(6) . 7_655
O2B S1B O1B Ru1 -152(7) 7_655 .
S1B S1B O1B Ru1 -87.0(6) 7_655 .
O2B S1B O1B Ru1 -106(2) . .
O1A Ru1 O1B S1B 160.3(11) . 7_655
N3 Ru1 O1B S1B 160.3(9) . 7_655
N2 Ru1 O1B S1B -152.0(9) 7_655 7_655
N2 Ru1 O1B S1B 112.6(8) . 7_655
N1 Ru1 O1B S1B -68.3(8) 7_655 7_655
N1 Ru1 O1B S1B 28.9(9) . 7_655
S1 Ru1 O1B S1B -19.7(8) . 7_655
S1B Ru1 O1B S1B -39.4(17) . 7_655
O1A Ru1 O1B S1B -160.3(11) . .
N3 Ru1 O1B S1B -160.3(9) . .
N2 Ru1 O1B S1B -112.6(8) 7_655 .
N2 Ru1 O1B S1B 152.0(9) . .
N1 Ru1 O1B S1B -28.9(9) 7_655 .
N1 Ru1 O1B S1B 68.3(8) . .
S1 Ru1 O1B S1B 19.7(9) . .
S1B Ru1 O1B S1B 39.4(17) 7_655 .
